data_4305722
loop_
_publ_author_name
'Iryna Stepanenko'
'Artem A. Krokhin'
'Roland O. John'
'Alexander Roller'
'Vladimir B. Arion'
'Michael A. Jakupec'
'Bernhard K. Keppler'

_publ_section_title
;
Synthesis, Structure, Spectroscopic Properties, and Antiproliferative
Activity In Vitro of Novel Osmium(III) Complexes with Azole Heterocycles
;
_journal_name_full 'Inorganic Chemistry'
_journal_page_first 7338
_journal_page_last 7347
_journal_paper_doi 10.1021/ic8006958
_journal_volume 47
_journal_year 2008
_chemical_formula_sum 'C12 H16 Cl3 N8 Os'
_chemical_formula_weight 568.88
_chemical_name_systematic
; 
trans-[Dichloridotetrakis(pyrazole)ruthenium(III)]chloride 
;
_space_group_IT_number 2
_symmetry_cell_setting triclinic
_symmetry_space_group_name_Hall '-P 1'
_symmetry_space_group_name_H-M 'P -1'
_atom_sites_solution_hydrogens geom
_atom_sites_solution_primary direct
_atom_sites_solution_secondary difmap
_audit_creation_method SHELXL-97
_cell_angle_alpha 102.690(2)
_cell_angle_beta 90.8860(10)
_cell_angle_gamma 110.743(2)
_cell_formula_units_Z 2
_cell_length_a 7.9101(2)
_cell_length_b 8.4109(2)
_cell_length_c 14.6494(4)
_cell_measurement_reflns_used 1873
_cell_measurement_temperature 100(2)
_cell_measurement_theta_max 36.92
_cell_measurement_theta_min 2.81
_cell_volume 884.54(4)
_computing_structure_refinement 'SHELXL-97 (Sheldrick, 1997)'
_computing_structure_solution 'SHELXS-97 (Sheldrick, 1990)'
_diffrn_ambient_temperature 100(2)
_diffrn_measured_fraction_theta_full 0.997
_diffrn_measured_fraction_theta_max 0.997
_diffrn_radiation_monochromator graphite
_diffrn_radiation_source 'fine-focus sealed tube'
_diffrn_radiation_type MoK\a
_diffrn_radiation_wavelength 0.71073
_diffrn_reflns_av_R_equivalents 0.0330
_diffrn_reflns_av_sigmaI/netI 0.0159
_diffrn_reflns_limit_h_max 11
_diffrn_reflns_limit_h_min -11
_diffrn_reflns_limit_k_max 11
_diffrn_reflns_limit_k_min -11
_diffrn_reflns_limit_l_max 20
_diffrn_reflns_limit_l_min -20
_diffrn_reflns_number 46148
_diffrn_reflns_theta_full 30.08
_diffrn_reflns_theta_max 30.08
_diffrn_reflns_theta_min 2.67
_exptl_absorpt_coefficient_mu 7.674
_exptl_absorpt_correction_T_max 0.4595
_exptl_absorpt_correction_T_min 0.2500
_exptl_absorpt_correction_type multi-scan
_exptl_absorpt_process_details SADABS
_exptl_crystal_colour red
_exptl_crystal_density_diffrn 2.136
_exptl_crystal_density_method 'not measured'
_exptl_crystal_description block
_exptl_crystal_F_000 542
_exptl_crystal_size_max 0.25
_exptl_crystal_size_mid 0.15
_exptl_crystal_size_min 0.12
_refine_diff_density_max 0.641
_refine_diff_density_min -0.512
_refine_diff_density_rms 0.085
_refine_ls_extinction_method none
_refine_ls_goodness_of_fit_ref 1.026
_refine_ls_hydrogen_treatment constr
_refine_ls_matrix_type full
_refine_ls_number_parameters 220
_refine_ls_number_reflns 5180
_refine_ls_number_restraints 0
_refine_ls_restrained_S_all 1.026
_refine_ls_R_factor_all 0.0162
_refine_ls_R_factor_gt 0.0129
_refine_ls_shift/su_max 0.001
_refine_ls_shift/su_mean 0.000
_refine_ls_structure_factor_coef Fsqd
_refine_ls_weighting_details 'calc w=1/[\s^2^(Fo^2^)+(0.0125P)^2^+0.6463P] where P=(Fo^2^+2Fc^2^)/3'
_refine_ls_weighting_scheme calc
_refine_ls_wR_factor_gt 0.0296
_refine_ls_wR_factor_ref 0.0306
_reflns_number_gt 4609
_reflns_number_total 5180
_reflns_threshold_expression >2sigma(I)
_cod_data_source_file ic8006958-file002_4.cif
_cod_data_source_block arkr146z
_cod_database_code 4305722

loop_
_symmetry_equiv_pos_as_xyz
'x, y, z'
'-x, -y, -z'

loop_
_atom_site_label
_atom_site_type_symbol
_atom_site_fract_x
_atom_site_fract_y
_atom_site_fract_z
_atom_site_U_iso_or_equiv
_atom_site_adp_type
_atom_site_occupancy
_atom_site_symmetry_multiplicity
_atom_site_calc_flag
_atom_site_refinement_flags
_atom_site_disorder_assembly
_atom_site_disorder_group
Os1 Os 0.5000 0.5000 0.5000 0.00812(2) Uani 1 2 d S . .
Os2 Os 0.0000 0.5000 0.0000 0.00859(2) Uani 1 2 d S . .
Cl1 Cl 0.18397(5) 0.33391(5) 0.48601(3) 0.01251(7) Uani 1 1 d . . .
Cl2 Cl -0.16286(5) 0.68704(5) 0.04401(3) 0.01277(7) Uani 1 1 d . . .
Cl3 Cl 0.02432(6) 0.90857(6) 0.29688(3) 0.01705(8) Uani 1 1 d . . .
N1 N 0.54765(19) 0.27004(18) 0.45716(9) 0.0110(3) Uani 1 1 d . . .
N2 N 0.4258(2) 0.11825(18) 0.40335(10) 0.0129(3) Uani 1 1 d . . .
H2 H 0.3127 0.1019 0.3861 0.015 Uiso 1 1 calc R . .
C3 C 0.5008(3) -0.0035(2) 0.38002(12) 0.0162(3) Uani 1 1 d . . .
H3 H 0.4416 -0.1198 0.3432 0.019 Uiso 1 1 calc R . .
C4 C 0.6791(2) 0.0704(2) 0.41903(13) 0.0168(3) Uani 1 1 d . . .
H4 H 0.7670 0.0168 0.4145 0.020 Uiso 1 1 calc R . .
C5 C 0.7024(2) 0.2403(2) 0.46643(12) 0.0141(3) Uani 1 1 d . . .
H5 H 0.8125 0.3238 0.5007 0.017 Uiso 1 1 calc R . .
N6 N 0.48373(19) 0.51327(19) 0.36122(10) 0.0111(3) Uani 1 1 d . . .
N7 N 0.61213(19) 0.63396(19) 0.32572(10) 0.0122(3) Uani 1 1 d . . .
H7 H 0.7118 0.7139 0.3584 0.015 Uiso 1 1 calc R . .
C8 C 0.5669(2) 0.6151(3) 0.23433(12) 0.0169(3) Uani 1 1 d . . .
H8 H 0.6362 0.6836 0.1947 0.020 Uiso 1 1 calc R . .
C9 C 0.4030(2) 0.4793(3) 0.20840(12) 0.0188(4) Uani 1 1 d . . .
H9 H 0.3356 0.4357 0.1482 0.023 Uiso 1 1 calc R . .
C10 C 0.3559(2) 0.4184(2) 0.28948(12) 0.0165(3) Uani 1 1 d . . .
H10 H 0.2485 0.3234 0.2931 0.020 Uiso 1 1 calc R . .
N11 N -0.04112(19) 0.41871(18) 0.12409(10) 0.0110(3) Uani 1 1 d . . .
N12 N -0.0537(2) 0.51570(19) 0.20901(10) 0.0136(3) Uani 1 1 d . . .
H12 H -0.0396 0.6271 0.2204 0.016 Uiso 1 1 calc R . .
C13 C -0.0903(2) 0.4199(2) 0.27346(12) 0.0166(3) Uani 1 1 d . . .
H13 H -0.1057 0.4597 0.3375 0.020 Uiso 1 1 calc R . .
C14 C -0.1015(2) 0.2531(2) 0.22956(12) 0.0156(3) Uani 1 1 d . . .
H14 H -0.1258 0.1555 0.2567 0.019 Uiso 1 1 calc R . .
C15 C -0.0694(2) 0.2588(2) 0.13700(12) 0.0134(3) Uani 1 1 d . . .
H15 H -0.0679 0.1624 0.0894 0.016 Uiso 1 1 calc R . .
N16 N 0.23828(18) 0.70756(18) 0.05692(10) 0.0111(3) Uani 1 1 d . . .
N17 N 0.2535(2) 0.85137(19) 0.12456(10) 0.0159(3) Uani 1 1 d . . .
H17 H 0.1622 0.8686 0.1531 0.019 Uiso 1 1 calc R . .
C18 C 0.4271(2) 0.9648(2) 0.14251(13) 0.0173(3) Uani 1 1 d . . .
H18 H 0.4712 1.0745 0.1873 0.021 Uiso 1 1 calc R . .
C19 C 0.5282(2) 0.8925(2) 0.08409(13) 0.0179(3) Uani 1 1 d . . .
H19 H 0.6553 0.9413 0.0802 0.021 Uiso 1 1 calc R . .
C20 C 0.4066(2) 0.7335(2) 0.03206(13) 0.0146(3) Uani 1 1 d . . .
H20 H 0.4379 0.6538 -0.0148 0.017 Uiso 1 1 calc R . .

loop_
_atom_site_aniso_label
_atom_site_aniso_U_11
_atom_site_aniso_U_22
_atom_site_aniso_U_33
_atom_site_aniso_U_23
_atom_site_aniso_U_13
_atom_site_aniso_U_12
Os1 0.00791(4) 0.01020(4) 0.00723(4) 0.00210(3) 0.00148(3) 0.00446(3)
Os2 0.00743(4) 0.01038(4) 0.00808(4) 0.00204(3) 0.00169(3) 0.00350(3)
Cl1 0.00909(16) 0.01498(19) 0.01270(17) 0.00250(14) 0.00187(13) 0.00398(14)
Cl2 0.01230(17) 0.01569(19) 0.01249(17) 0.00313(14) 0.00323(14) 0.00781(15)
Cl3 0.01536(19) 0.01516(19) 0.01777(19) -0.00095(15) 0.00202(15) 0.00508(15)
N1 0.0125(6) 0.0118(7) 0.0098(6) 0.0026(5) 0.0027(5) 0.0058(5)
N2 0.0137(7) 0.0123(7) 0.0121(6) 0.0012(5) -0.0002(5) 0.0052(5)
C3 0.0242(9) 0.0128(8) 0.0133(8) 0.0026(6) 0.0053(7) 0.0091(7)
C4 0.0186(8) 0.0184(9) 0.0197(8) 0.0076(7) 0.0081(7) 0.0121(7)
C5 0.0122(8) 0.0154(8) 0.0183(8) 0.0067(7) 0.0043(6) 0.0077(6)
N6 0.0109(6) 0.0145(7) 0.0092(6) 0.0036(5) 0.0028(5) 0.0057(5)
N7 0.0137(7) 0.0130(7) 0.0110(6) 0.0044(5) 0.0037(5) 0.0052(5)
C8 0.0192(8) 0.0242(9) 0.0131(8) 0.0091(7) 0.0050(6) 0.0120(7)
C9 0.0164(8) 0.0305(10) 0.0110(8) 0.0061(7) 0.0001(6) 0.0098(7)
C10 0.0129(8) 0.0224(9) 0.0130(8) 0.0036(7) -0.0003(6) 0.0054(7)
N11 0.0103(6) 0.0128(7) 0.0099(6) 0.0020(5) 0.0028(5) 0.0045(5)
N12 0.0190(7) 0.0134(7) 0.0097(6) 0.0018(5) 0.0039(5) 0.0079(6)
C13 0.0189(8) 0.0220(9) 0.0114(8) 0.0062(7) 0.0043(6) 0.0091(7)
C14 0.0150(8) 0.0168(8) 0.0164(8) 0.0082(7) 0.0039(6) 0.0049(7)
C15 0.0116(7) 0.0123(8) 0.0150(8) 0.0030(6) 0.0025(6) 0.0029(6)
N16 0.0109(6) 0.0119(7) 0.0105(6) 0.0026(5) 0.0016(5) 0.0041(5)
N17 0.0135(7) 0.0154(7) 0.0151(7) -0.0009(6) 0.0032(5) 0.0035(6)
C18 0.0155(8) 0.0145(8) 0.0175(8) 0.0025(7) -0.0004(6) 0.0013(7)
C19 0.0122(8) 0.0162(9) 0.0232(9) 0.0058(7) 0.0015(7) 0.0021(7)
C20 0.0097(7) 0.0158(8) 0.0187(8) 0.0054(7) 0.0044(6) 0.0044(6)

loop_
_atom_type_symbol
_atom_type_description
_atom_type_scat_dispersion_real
_atom_type_scat_dispersion_imag
_atom_type_scat_source
C C 0.0033 0.0016 'International Tables Vol C Tables 4.2.6.8 and 6.1.1.4'
H H 0.0000 0.0000 'International Tables Vol C Tables 4.2.6.8 and 6.1.1.4'
N N 0.0061 0.0033 'International Tables Vol C Tables 4.2.6.8 and 6.1.1.4'
Cl Cl 0.1484 0.1585 'International Tables Vol C Tables 4.2.6.8 and 6.1.1.4'
Os Os -1.2165 7.6030 'International Tables Vol C Tables 4.2.6.8 and 6.1.1.4'

loop_
_geom_angle_atom_site_label_1
_geom_angle_atom_site_label_2
_geom_angle_atom_site_label_3
_geom_angle
_geom_angle_site_symmetry_1
_geom_angle_site_symmetry_3
_geom_angle_publ_flag
N6 Os1 N6 180.000(1) . 2_666 ?
N6 Os1 N1 90.95(5) . 2_666 ?
N6 Os1 N1 89.05(5) 2_666 2_666 ?
N6 Os1 N1 89.05(5) . . ?
N6 Os1 N1 90.95(5) 2_666 . ?
N1 Os1 N1 180.0 2_666 . ?
N6 Os1 Cl1 90.94(4) . . ?
N6 Os1 Cl1 89.06(4) 2_666 . ?
N1 Os1 Cl1 90.70(4) 2_666 . ?
N1 Os1 Cl1 89.30(4) . . ?
N6 Os1 Cl1 89.06(4) . 2_666 ?
N6 Os1 Cl1 90.94(4) 2_666 2_666 ?
N1 Os1 Cl1 89.30(4) 2_666 2_666 ?
N1 Os1 Cl1 90.70(4) . 2_666 ?
Cl1 Os1 Cl1 180.0 . 2_666 ?
N16 Os2 N16 180.00(8) 2_565 . ?
N16 Os2 N11 86.60(5) 2_565 . ?
N16 Os2 N11 93.40(5) . . ?
N16 Os2 N11 93.40(5) 2_565 2_565 ?
N16 Os2 N11 86.60(5) . 2_565 ?
N11 Os2 N11 180.00(8) . 2_565 ?
N16 Os2 Cl2 90.76(4) 2_565 . ?
N16 Os2 Cl2 89.24(4) . . ?
N11 Os2 Cl2 91.26(4) . . ?
N11 Os2 Cl2 88.74(4) 2_565 . ?
N16 Os2 Cl2 89.24(4) 2_565 2_565 ?
N16 Os2 Cl2 90.76(4) . 2_565 ?
N11 Os2 Cl2 88.74(4) . 2_565 ?
N11 Os2 Cl2 91.26(4) 2_565 2_565 ?
Cl2 Os2 Cl2 180.0 . 2_565 ?
C5 N1 N2 105.49(14) . . ?
C5 N1 Os1 129.52(12) . . ?
N2 N1 Os1 124.67(11) . . ?
C3 N2 N1 111.00(14) . . ?
C3 N2 H2 124.5 . . ?
N1 N2 H2 124.5 . . ?
N2 C3 C4 107.73(16) . . ?
N2 C3 H3 126.1 . . ?
C4 C3 H3 126.1 . . ?
C3 C4 C5 105.12(15) . . ?
C3 C4 H4 127.4 . . ?
C5 C4 H4 127.4 . . ?
N1 C5 C4 110.66(16) . . ?
N1 C5 H5 124.7 . . ?
C4 C5 H5 124.7 . . ?
C10 N6 N7 105.55(13) . . ?
C10 N6 Os1 131.12(12) . . ?
N7 N6 Os1 123.32(11) . . ?
C8 N7 N6 111.09(14) . . ?
C8 N7 H7 124.5 . . ?
N6 N7 H7 124.5 . . ?
N7 C8 C9 107.70(15) . . ?
N7 C8 H8 126.2 . . ?
C9 C8 H8 126.2 . . ?
C8 C9 C10 105.36(16) . . ?
C8 C9 H9 127.3 . . ?
C10 C9 H9 127.3 . . ?
N6 C10 C9 110.29(16) . . ?
N6 C10 H10 124.9 . . ?
C9 C10 H10 124.9 . . ?
C15 N11 N12 105.45(13) . . ?
C15 N11 Os2 127.81(11) . . ?
N12 N11 Os2 126.67(11) . . ?
C13 N12 N11 111.25(14) . . ?
C13 N12 H12 124.4 . . ?
N11 N12 H12 124.4 . . ?
N12 C13 C14 107.44(15) . . ?
N12 C13 H13 126.3 . . ?
C14 C13 H13 126.3 . . ?
C13 C14 C15 105.07(15) . . ?
C13 C14 H14 127.5 . . ?
C15 C14 H14 127.5 . . ?
N11 C15 C14 110.79(15) . . ?
N11 C15 H15 124.6 . . ?
C14 C15 H15 124.6 . . ?
C20 N16 N17 105.61(14) . . ?
C20 N16 Os2 128.10(12) . . ?
N17 N16 Os2 126.20(11) . . ?
C18 N17 N16 110.97(15) . . ?
C18 N17 H17 124.5 . . ?
N16 N17 H17 124.5 . . ?
N17 C18 C19 107.24(16) . . ?
N17 C18 H18 126.4 . . ?
C19 C18 H18 126.4 . . ?
C18 C19 C20 105.65(16) . . ?
C18 C19 H19 127.2 . . ?
C20 C19 H19 127.2 . . ?
N16 C20 C19 110.53(16) . . ?
N16 C20 H20 124.7 . . ?
C19 C20 H20 124.7 . . ?

loop_
_geom_bond_atom_site_label_1
_geom_bond_atom_site_label_2
_geom_bond_distance
_geom_bond_site_symmetry_2
_geom_bond_publ_flag
Os1 N6 2.0649(13) . ?
Os1 N6 2.0649(13) 2_666 ?
Os1 N1 2.0657(14) 2_666 ?
Os1 N1 2.0657(14) . ?
Os1 Cl1 2.3722(4) . ?
Os1 Cl1 2.3722(4) 2_666 ?
Os2 N16 2.0680(14) 2_565 ?
Os2 N16 2.0680(14) . ?
Os2 N11 2.0699(14) . ?
Os2 N11 2.0699(14) 2_565 ?
Os2 Cl2 2.3591(4) . ?
Os2 Cl2 2.3591(4) 2_565 ?
N1 C5 1.344(2) . ?
N1 N2 1.3576(19) . ?
N2 C3 1.342(2) . ?
N2 H2 0.8800 . ?
C3 C4 1.378(3) . ?
C3 H3 0.9500 . ?
C4 C5 1.390(2) . ?
C4 H4 0.9500 . ?
C5 H5 0.9500 . ?
N6 C10 1.338(2) . ?
N6 N7 1.3603(19) . ?
N7 C8 1.340(2) . ?
N7 H7 0.8800 . ?
C8 C9 1.369(3) . ?
C8 H8 0.9500 . ?
C9 C10 1.399(2) . ?
C9 H9 0.9500 . ?
C10 H10 0.9500 . ?
N11 C15 1.339(2) . ?
N11 N12 1.3558(19) . ?
N12 C13 1.342(2) . ?
N12 H12 0.8800 . ?
C13 C14 1.380(3) . ?
C13 H13 0.9500 . ?
C14 C15 1.391(2) . ?
C14 H14 0.9500 . ?
C15 H15 0.9500 . ?
N16 C20 1.340(2) . ?
N16 N17 1.351(2) . ?
N17 C18 1.348(2) . ?
N17 H17 0.8800 . ?
C18 C19 1.371(3) . ?
C18 H18 0.9500 . ?
C19 C20 1.383(2) . ?
C19 H19 0.9500 . ?
C20 H20 0.9500 . ?

loop_
_geom_torsion_atom_site_label_1
_geom_torsion_atom_site_label_2
_geom_torsion_atom_site_label_3
_geom_torsion_atom_site_label_4
_geom_torsion
_geom_torsion_site_symmetry_1
_geom_torsion_site_symmetry_2
_geom_torsion_site_symmetry_3
_geom_torsion_site_symmetry_4
_geom_torsion_publ_flag
N6 Os1 N1 C5 107.04(15) . . . . ?
N6 Os1 N1 C5 -72.96(15) 2_666 . . . ?
Cl1 Os1 N1 C5 -162.01(14) . . . . ?
Cl1 Os1 N1 C5 17.99(14) 2_666 . . . ?
N6 Os1 N1 N2 -65.53(12) . . . . ?
N6 Os1 N1 N2 114.47(12) 2_666 . . . ?
Cl1 Os1 N1 N2 25.42(12) . . . . ?
Cl1 Os1 N1 N2 -154.58(12) 2_666 . . . ?
C5 N1 N2 C3 0.41(18) . . . . ?
Os1 N1 N2 C3 174.47(11) . . . . ?
N1 N2 C3 C4 -0.50(19) . . . . ?
N2 C3 C4 C5 0.38(19) . . . . ?
N2 N1 C5 C4 -0.16(18) . . . . ?
Os1 N1 C5 C4 -173.82(11) . . . . ?
C3 C4 C5 N1 -0.1(2) . . . . ?
N1 Os1 N6 C10 -108.02(16) 2_666 . . . ?
N1 Os1 N6 C10 71.98(16) . . . . ?
Cl1 Os1 N6 C10 -17.31(15) . . . . ?
Cl1 Os1 N6 C10 162.69(15) 2_666 . . . ?
N1 Os1 N6 N7 70.40(13) 2_666 . . . ?
N1 Os1 N6 N7 -109.60(13) . . . . ?
Cl1 Os1 N6 N7 161.11(12) . . . . ?
Cl1 Os1 N6 N7 -18.89(12) 2_666 . . . ?
C10 N6 N7 C8 -0.32(19) . . . . ?
Os1 N6 N7 C8 -179.08(11) . . . . ?
N6 N7 C8 C9 0.7(2) . . . . ?
N7 C8 C9 C10 -0.7(2) . . . . ?
N7 N6 C10 C9 -0.14(19) . . . . ?
Os1 N6 C10 C9 178.49(12) . . . . ?
C8 C9 C10 N6 0.5(2) . . . . ?
N16 Os2 N11 C15 53.35(14) 2_565 . . . ?
N16 Os2 N11 C15 -126.65(14) . . . . ?
Cl2 Os2 N11 C15 144.04(14) . . . . ?
Cl2 Os2 N11 C15 -35.96(14) 2_565 . . . ?
N16 Os2 N11 N12 -123.20(13) 2_565 . . . ?
N16 Os2 N11 N12 56.80(13) . . . . ?
Cl2 Os2 N11 N12 -32.52(13) . . . . ?
Cl2 Os2 N11 N12 147.48(13) 2_565 . . . ?
C15 N11 N12 C13 -0.52(19) . . . . ?
Os2 N11 N12 C13 176.66(12) . . . . ?
N11 N12 C13 C14 0.3(2) . . . . ?
N12 C13 C14 C15 0.0(2) . . . . ?
N12 N11 C15 C14 0.50(19) . . . . ?
Os2 N11 C15 C14 -176.63(11) . . . . ?
C13 C14 C15 N11 -0.3(2) . . . . ?
N11 Os2 N16 C20 116.61(15) . . . . ?
N11 Os2 N16 C20 -63.39(15) 2_565 . . . ?
Cl2 Os2 N16 C20 -152.17(14) . . . . ?
Cl2 Os2 N16 C20 27.83(14) 2_565 . . . ?
N11 Os2 N16 N17 -67.31(14) . . . . ?
N11 Os2 N16 N17 112.69(14) 2_565 . . . ?
Cl2 Os2 N16 N17 23.90(13) . . . . ?
Cl2 Os2 N16 N17 -156.10(13) 2_565 . . . ?
C20 N16 N17 C18 -0.42(19) . . . . ?
Os2 N16 N17 C18 -177.21(11) . . . . ?
N16 N17 C18 C19 0.3(2) . . . . ?
N17 C18 C19 C20 0.0(2) . . . . ?
N17 N16 C20 C19 0.39(19) . . . . ?
Os2 N16 C20 C19 177.10(12) . . . . ?
C18 C19 C20 N16 -0.2(2) . . . . ?
